data_2311863
loop_
_publ_author_name
'Smith, Graham'
'Wermuth, Urs D.'

_publ_section_title
;
 The coordination complex structures and hydrogen bonding in the
 three-dimensional alkaline earth metal salts (Mg, Ca, Sr and Ba) of
 (4-aminophenyl)arsonic acid.
;
_journal_coeditor_code OV3082
_journal_issue 'Pt 1'
_journal_name_full 'Acta crystallographica. Section C, Structural chemistry'
_journal_page_first 61
_journal_page_last 67
_journal_paper_doi 10.1107/S2053229616019434
_journal_volume 73
_journal_year 2017
_chemical_formula_iupac '[Mg (H2 O)6] (C6 H7 As N O3), 4H2 O'
_chemical_formula_moiety 'H12 Mg O6 2+, 2(C6 H7 As N O3 -), 4(H2 O)'
_chemical_formula_sum 'C12 H34 As2 Mg N2 O16'
_chemical_formula_weight 636.56
_chemical_name_common 'magnesium <i>p</i>-arsanilate decahydrate'
_chemical_name_systematic
;
Hexaaquamagnesium bis[hydrogen (4-aminophenyl)arsonate] tetrahydrate
;
_space_group_IT_number 14
_space_group_name_Hall '-P 2ybc'
_space_group_name_H-M_alt 'P 1 21/c 1'
_symmetry_cell_setting monoclinic
_symmetry_space_group_name_Hall '-P 2ybc'
_symmetry_space_group_name_H-M 'P 1 21/c 1'
_atom_sites_solution_hydrogens geom
_atom_sites_solution_primary direct
_atom_sites_solution_secondary difmap
_audit_creation_method SHELXL-97
_cell_angle_alpha 90.00
_cell_angle_beta 108.033(4)
_cell_angle_gamma 90.00
_cell_formula_units_Z 2
_cell_length_a 15.1693(6)
_cell_length_b 6.7367(2)
_cell_length_c 12.9532(4)
_cell_measurement_reflns_used 3242
_cell_measurement_temperature 200.0(10)
_cell_measurement_theta_max 29.08
_cell_measurement_theta_min 3.63
_cell_volume 1258.68(8)
_computing_cell_refinement
;
CrysAlis PRO (Rigaku OD, 2015)
;
_computing_data_collection
;
CrysAlis PRO (Rigaku OD, 2015
;
_computing_data_reduction
;
CrysAlis PRO (Rigaku OD, 2015)
;
_computing_molecular_graphics
;
PLATON (Spek, 2009)
;
_computing_publication_material
;
PLATON (Spek, 2009)
;
_computing_structure_refinement
;
SHELXL97 (Sheldrick, 2008) within WinGX (Farrugia, 2012)
;
_computing_structure_solution
;
SIR92 (Altomare <i>et al.</i>, 1993)
;
_diffrn_ambient_temperature 200.0(10)
_diffrn_detector_area_resol_mean 16.077
_diffrn_measured_fraction_theta_full 0.999
_diffrn_measured_fraction_theta_max 0.999
_diffrn_measurement_device_type 'Oxford Diffraction Gemini-S CCD-detector'
_diffrn_measurement_method '\w scans'
_diffrn_radiation_monochromator graphite
_diffrn_radiation_source 'Enhance (Mo) X-ray source'
_diffrn_radiation_type MoK\a
_diffrn_radiation_wavelength 0.71073
_diffrn_reflns_av_R_equivalents 0.0315
_diffrn_reflns_av_sigmaI/netI 0.0323
_diffrn_reflns_limit_h_max 18
_diffrn_reflns_limit_h_min -18
_diffrn_reflns_limit_k_max 8
_diffrn_reflns_limit_k_min -8
_diffrn_reflns_limit_l_max 15
_diffrn_reflns_limit_l_min -15
_diffrn_reflns_number 8901
_diffrn_reflns_theta_full 25.99
_diffrn_reflns_theta_max 25.99
_diffrn_reflns_theta_min 3.31
_diffrn_standards_number 0
_exptl_absorpt_coefficient_mu 2.753
_exptl_absorpt_correction_T_max 0.980
_exptl_absorpt_correction_T_min 0.700
_exptl_absorpt_correction_type multi-scan
_exptl_absorpt_process_details
;
(CrysAlis PRO; Rigaku OD, 2015)
;
_exptl_crystal_colour colourless
_exptl_crystal_density_diffrn 1.680
_exptl_crystal_density_method 'not measured'
_exptl_crystal_description prism
_exptl_crystal_F_000 652
_exptl_crystal_size_max 0.35
_exptl_crystal_size_mid 0.18
_exptl_crystal_size_min 0.10
_refine_diff_density_max 0.403
_refine_diff_density_min -0.635
_refine_ls_extinction_method none
_refine_ls_goodness_of_fit_ref 1.117
_refine_ls_hydrogen_treatment mixed
_refine_ls_matrix_type full
_refine_ls_number_parameters 190
_refine_ls_number_reflns 2466
_refine_ls_number_restraints 13
_refine_ls_restrained_S_all 1.126
_refine_ls_R_factor_all 0.0343
_refine_ls_R_factor_gt 0.0284
_refine_ls_shift/su_max 0.001
_refine_ls_shift/su_mean 0.000
_refine_ls_structure_factor_coef Fsqd
_refine_ls_weighting_details 'calc w=1/[\s^2^(Fo^2^)+(0.0344P)^2^+0.0883P] where P=(Fo^2^+2Fc^2^)/3'
_refine_ls_weighting_scheme calc
_refine_ls_wR_factor_gt 0.0679
_refine_ls_wR_factor_ref 0.0717
_reflns_number_gt 2149
_reflns_number_total 2466
_reflns_threshold_expression I>2\s(I)
_cod_data_source_file ov3082sup1.cif
_cod_data_source_block I
_cod_original_cell_volume 1258.68(7)
_cod_original_sg_symbol_H-M 'P 21/c'
_cod_database_code 2311863

loop_
_symmetry_equiv_pos_as_xyz
'x, y, z'
'-x, y+1/2, -z+1/2'
'-x, -y, -z'
'x, -y+1/2, z+1/2'

loop_
_atom_site_aniso_label
_atom_site_aniso_U_11
_atom_site_aniso_U_22
_atom_site_aniso_U_33
_atom_site_aniso_U_12
_atom_site_aniso_U_13
_atom_site_aniso_U_23
As1 0.0139(2) 0.0182(2) 0.0174(2) 0.00130(10) 0.00430(10) 0.00030(10)
O11 0.0234(11) 0.0262(8) 0.0215(8) -0.0038(7) 0.0030(7) -0.0036(7)
O12 0.0209(10) 0.0188(8) 0.0305(9) 0.0025(7) 0.0069(7) 0.0011(7)
O13 0.0278(11) 0.0250(8) 0.0232(9) 0.0068(8) 0.0122(8) 0.0044(7)
N4 0.0171(13) 0.0292(10) 0.0275(12) -0.0008(9) 0.0087(10) -0.0004(9)
C1 0.0142(14) 0.0191(11) 0.0222(12) 0.0018(9) 0.0052(10) 0.0021(8)
C2 0.0208(16) 0.0369(13) 0.0180(12) 0.0028(11) 0.0037(11) -0.0006(10)
C3 0.0264(17) 0.0387(13) 0.0203(12) 0.0041(12) 0.0103(12) 0.0017(11)
C4 0.0192(15) 0.0168(10) 0.0261(13) 0.0017(10) 0.0074(11) 0.0024(9)
C5 0.0189(16) 0.0275(13) 0.0204(12) 0.0003(10) 0.0031(11) -0.0028(9)
C6 0.0224(16) 0.0253(12) 0.0183(12) 0.0006(10) 0.0070(11) -0.0045(9)
Mg1 0.0172(7) 0.0225(5) 0.0180(5) 0.0019(5) 0.0056(5) 0.0000(4)
O1W 0.0199(11) 0.0403(9) 0.0197(8) 0.0020(9) 0.0073(8) -0.0018(8)
O2W 0.0252(12) 0.0448(11) 0.0199(9) 0.0172(9) 0.0048(8) -0.0008(8)
O3W 0.0246(13) 0.0304(10) 0.0352(11) 0.0010(8) 0.0060(9) -0.0106(8)
O4W 0.0359(14) 0.0277(10) 0.0273(10) -0.0049(8) 0.0136(10) -0.0021(7)
O5W 0.0240(12) 0.0257(9) 0.0347(10) 0.0002(8) 0.0082(8) 0.0030(8)

loop_
_atom_site_type_symbol
_atom_site_label
_atom_site_fract_x
_atom_site_fract_y
_atom_site_fract_z
_atom_site_U_iso_or_equiv
_atom_site_thermal_displace_type
_atom_site_calc_flag
_atom_site_refinement_flags
_atom_site_occupancy
As As1 0.23165(2) 0.74327(3) 0.60063(2) 0.01660(10) Uani d . 1.000
O O11 0.29867(12) 0.8873(2) 0.69756(12) 0.0246(5) Uani d . 1.000
O O12 0.26694(12) 0.5094(2) 0.60663(12) 0.0236(5) Uani d . 1.000
O O13 0.23879(12) 0.8264(2) 0.47619(12) 0.0244(5) Uani d D 1.000
N N4 -0.17769(16) 0.7891(3) 0.56343(19) 0.0242(7) Uani d D 1.000
C C1 0.10489(18) 0.7641(3) 0.59183(19) 0.0186(7) Uani d . 1.000
C C2 0.07751(19) 0.7930(4) 0.6839(2) 0.0258(8) Uani d . 1.000
C C3 -0.0154(2) 0.7997(4) 0.6747(2) 0.0278(8) Uani d . 1.000
C C4 -0.08290(19) 0.7765(3) 0.5742(2) 0.0206(7) Uani d . 1.000
C C5 -0.0548(2) 0.7492(3) 0.4821(2) 0.0230(8) Uani d . 1.000
C C6 0.0379(2) 0.7422(3) 0.4915(2) 0.0218(8) Uani d . 1.000
Mg Mg1 0.50000 0.50000 0.50000 0.0192(3) Uani d S 1.000
O O1W 0.44254(13) 0.4488(3) 0.62346(13) 0.0264(5) Uani d D 1.000
O O2W 0.61417(14) 0.3374(3) 0.58760(13) 0.0305(6) Uani d D 1.000
O O3W 0.56172(16) 0.7579(2) 0.57476(16) 0.0308(7) Uani d D 1.000
O O4W 0.73459(16) 0.7514(2) 0.73245(16) 0.0294(7) Uani d D 1.000
O O5W 0.45949(14) 1.0160(3) 0.66270(14) 0.0283(6) Uani d D 1.000
H H2 0.12280 0.80820 0.75290 0.0310 Uiso c R 1.000
H H3 -0.03370 0.82040 0.73770 0.0330 Uiso c R 1.000
H H5 -0.10000 0.73540 0.41280 0.0280 Uiso c R 1.000
H H6 0.05640 0.72220 0.42850 0.0260 Uiso c R 1.000
H H13 0.2204(19) 0.945(3) 0.462(2) 0.0370 Uiso d D 1.000
H H41 -0.193(2) 0.772(3) 0.6215(19) 0.0290 Uiso d D 1.000
H H42 -0.2074(19) 0.711(3) 0.5111(18) 0.0290 Uiso d D 1.000
H H11W 0.3843(13) 0.463(4) 0.615(2) 0.0400 Uiso d D 1.000
H H12W 0.4704(19) 0.481(4) 0.6882(15) 0.0400 Uiso d D 1.000
H H21W 0.641(2) 0.345(4) 0.6574(14) 0.0460 Uiso d D 1.000
H H22W 0.6573(19) 0.286(4) 0.569(3) 0.0460 Uiso d D 1.000
H H31W 0.6181(16) 0.761(4) 0.623(2) 0.0460 Uiso d D 1.000
H H32W 0.5287(19) 0.852(3) 0.592(2) 0.0460 Uiso d D 1.000
H H41W 0.729(2) 0.639(3) 0.760(2) 0.0440 Uiso d D 1.000
H H42W 0.738(2) 0.839(3) 0.7823(19) 0.0440 Uiso d D 1.000
H H51W 0.4052(14) 0.979(4) 0.666(2) 0.0420 Uiso d D 1.000
H H52W 0.457(2) 1.135(3) 0.645(2) 0.0420 Uiso d D 1.000

loop_
_atom_type_symbol
_atom_type_description
_atom_type_scat_dispersion_real
_atom_type_scat_dispersion_imag
_atom_type_scat_source
C C 0.0033 0.0016 'International Tables Vol C Tables 4.2.6.8 and 6.1.1.4'
H H 0.0000 0.0000 'International Tables Vol C Tables 4.2.6.8 and 6.1.1.4'
N N 0.0061 0.0033 'International Tables Vol C Tables 4.2.6.8 and 6.1.1.4'
O O 0.0106 0.0060 'International Tables Vol C Tables 4.2.6.8 and 6.1.1.4'
Mg Mg 0.0486 0.0363 'International Tables Vol C Tables 4.2.6.8 and 6.1.1.4'
As As 0.0499 2.0058 'International Tables Vol C Tables 4.2.6.8 and 6.1.1.4'

loop_
_geom_angle_atom_site_label_1
_geom_angle_atom_site_label_2
_geom_angle_atom_site_label_3
_geom_angle_site_symmetry_1
_geom_angle_site_symmetry_3
_geom_angle
_geom_angle_publ_flag
O11 As1 O12 . . 113.97(8) no
O11 As1 O13 . . 108.23(7) no
O11 As1 C1 . . 111.97(9) no
O12 As1 O13 . . 103.73(7) no
O12 As1 C1 . . 112.33(9) no
O13 As1 C1 . . 105.85(9) no
O1W Mg1 O3W 3_666 . 89.08(8) no
O2W Mg1 O3W 3_666 . 89.59(8) no
O3W Mg1 O3W . 3_666 180.00 no
O1W Mg1 O2W 3_666 3_666 88.24(8) no
O1W Mg1 O3W 3_666 3_666 90.92(8) no
O2W Mg1 O3W 3_666 3_666 90.41(8) no
O1W Mg1 O2W 3_666 . 91.76(8) no
O1W Mg1 O2W . . 88.24(8) no
O1W Mg1 O3W . . 90.92(8) no
O1W Mg1 O1W . 3_666 180.00 no
O1W Mg1 O2W . 3_666 91.76(8) no
O1W Mg1 O3W . 3_666 89.08(8) no
O2W Mg1 O3W . . 90.41(8) no
O2W Mg1 O2W . 3_666 180.00 no
O2W Mg1 O3W . 3_666 89.59(8) no
As1 O13 H13 . . 113.2(18) no
Mg1 O1W H11W . . 122.9(17) no
H11W O1W H12W . . 106(3) no
Mg1 O1W H12W . . 121.6(19) no
Mg1 O2W H21W . . 125.6(19) no
Mg1 O2W H22W . . 131(2) no
H21W O2W H22W . . 100(3) no
Mg1 O3W H32W . . 121.0(18) no
H31W O3W H32W . . 108(2) no
Mg1 O3W H31W . . 123.1(17) no
H41W O4W H42W . . 107(2) no
H51W O5W H52W . . 109(3) no
C4 N4 H41 . . 117(2) no
H41 N4 H42 . . 113(2) no
C4 N4 H42 . . 108(2) no
C2 C1 C6 . . 119.4(3) no
As1 C1 C6 . . 118.9(2) no
As1 C1 C2 . . 121.65(19) no
C1 C2 C3 . . 119.9(2) no
C2 C3 C4 . . 120.9(2) no
N4 C4 C3 . . 121.3(2) no
C3 C4 C5 . . 118.8(3) no
N4 C4 C5 . . 119.8(2) no
C4 C5 C6 . . 120.2(2) no
C1 C6 C5 . . 120.8(2) no
C3 C2 H2 . . 120.00 no
C1 C2 H2 . . 120.00 no
C2 C3 H3 . . 120.00 no
C4 C3 H3 . . 120.00 no
C6 C5 H5 . . 120.00 no
C4 C5 H5 . . 120.00 no
C1 C6 H6 . . 120.00 no
C5 C6 H6 . . 120.00 no

loop_
_geom_bond_atom_site_label_1
_geom_bond_atom_site_label_2
_geom_bond_site_symmetry_2
_geom_bond_distance
_geom_bond_publ_flag
Mg1 O1W . 2.0734(18) no
Mg1 O2W . 2.066(2) no
Mg1 O3W . 2.0668(16) no
Mg1 O1W 3_666 2.0734(18) no
Mg1 O2W 3_666 2.066(2) no
Mg1 O3W 3_666 2.0668(16) no
As1 O11 . 1.6617(15) no
As1 O12 . 1.6581(14) no
As1 O13 . 1.7412(15) no
As1 C1 . 1.896(3) no
O13 H13 . 0.85(2) no
O1W H12W . 0.84(2) no
O1W H11W . 0.86(2) no
O2W H21W . 0.871(18) no
O2W H22W . 0.84(3) no
O3W H32W . 0.88(2) no
O3W H31W . 0.89(3) no
O4W H41W . 0.85(2) no
O4W H42W . 0.86(2) no
O5W H51W . 0.87(2) no
O5W H52W . 0.83(2) no
N4 C4 . 1.404(4) no
N4 H41 . 0.86(3) no
N4 H42 . 0.87(2) no
C1 C6 . 1.388(4) no
C1 C2 . 1.393(4) no
C2 C3 . 1.378(4) no
C3 C4 . 1.394(4) no
C4 C5 . 1.398(4) no
C5 C6 . 1.374(4) no
C2 H2 . 0.9500 no
C3 H3 . 0.9500 no
C5 H5 . 0.9500 no
C6 H6 . 0.9500 no

loop_
_geom_hbond_atom_site_label_D
_geom_hbond_atom_site_label_H
_geom_hbond_atom_site_label_A
_geom_hbond_site_symmetry_A
_geom_hbond_distance_DH
_geom_hbond_distance_HA
_geom_hbond_distance_DA
_geom_hbond_angle_DHA
_geom_hbond_publ_flag
O13 H13 N4 3_576 0.85(2) 1.90(2) 2.745(3) 177(3) yes
N4 H41 O4W 1_455 0.86(3) 2.07(3) 2.904(3) 164(3) yes
N4 H42 O12 3_566 0.87(2) 2.12(2) 2.980(3) 172(2) yes
O1W H11W O12 . 0.86(2) 1.78(2) 2.636(3) 174.8(19) yes
O1W H12W O5W 2_646 0.84(2) 1.909(19) 2.745(2) 172(3) yes
O2W H21W O11 2_646 0.871(18) 1.840(18) 2.707(2) 174(2) yes
O2W H22W O13 3_666 0.84(3) 1.99(3) 2.831(3) 178(3) yes
O3W H31W O4W . 0.89(3) 1.89(3) 2.781(3) 175(3) yes
O3W H32W O5W . 0.88(2) 1.94(3) 2.796(3) 165(2) yes
O4W H41W O11 2_646 0.85(2) 1.87(2) 2.716(2) 172(3) yes
O4W H42W O12 2_656 0.86(2) 1.86(2) 2.720(2) 173(3) yes
O5W H51W O11 . 0.87(2) 1.89(2) 2.755(3) 170(2) yes
O5W H52W O1W 1_565 0.83(2) 2.14(2) 2.957(3) 170(3) yes

loop_
_geom_torsion_atom_site_label_1
_geom_torsion_atom_site_label_2
_geom_torsion_atom_site_label_3
_geom_torsion_atom_site_label_4
_geom_torsion
_geom_torsion_publ_flag
O11 As1 C1 C2 -34.6(2) no
O11 As1 C1 C6 147.97(16) no
O12 As1 C1 C2 95.2(2) no
O12 As1 C1 C6 -82.29(18) no
O13 As1 C1 C2 -152.29(18) no
O13 As1 C1 C6 30.24(18) no
As1 C1 C2 C3 -177.5(2) no
C6 C1 C2 C3 0.0(4) no
As1 C1 C6 C5 177.68(16) no
C2 C1 C6 C5 0.2(3) no
C1 C2 C3 C4 0.5(4) no
C2 C3 C4 N4 -178.0(2) no
C2 C3 C4 C5 -1.0(4) no
N4 C4 C5 C6 178.20(19) no
C3 C4 C5 C6 1.1(3) no
C4 C5 C6 C1 -0.7(3) no
